data_4304586
loop_
_publ_author_name
'Hiu Fung Lau'
'Pearly Chwee Ying Ang'
'Victor Wee Lin Ng'
'Seah Ling Kuan'
'Lai Yoong Goh'
'Alexey S. Borisov'
'Paul Hazendonk'
'Tracey L. Roemmele'
'Ren\'e T. Boer\'e'
'Richard D. Webster'

_publ_contact_author
;
 Dr. Lai Yoong Goh
 Professor Rene T. Boere
;
_publ_contact_author_email
;
 LaiYoongGoh@ntu.edu.sg.
 boere@uleth.ca
;
_publ_contact_author_fax
;
+65 6316 6984
+1-403-329-2057
;
_publ_contact_author_phone +65-6316-8792;
_publ_section_title
;
Coupling of CpCr(CO)3 and Heterocyclic Dithiadiazolyl Radicals. Synthetic,
X-ray Diffraction, Dynamic NMR, EPR, CV, and DFT Studies
;
_journal_name_full 'Inorganic Chemistry'
_journal_page_first 632
_journal_page_last 644
_journal_paper_doi 10.1021/ic702128f
_journal_volume 47
_journal_year 2008
_chemical_formula_moiety 'C8 H4 F3 N2 S2'
_chemical_formula_sum 'C8 H4 F3 N2 S2'
_chemical_formula_weight 249.25
_chemical_melting_point 143.5(15)
_chemical_name_common pCF3DTDA
_chemical_name_systematic 4-(4-trifluoromethylphenyl)-1,2,3,5-dithiadiazolyl
_space_group_IT_number 2
_symmetry_cell_setting triclinic
_symmetry_space_group_name_Hall '-P 1'
_symmetry_space_group_name_H-M 'P -1'
_atom_sites_solution_hydrogens geom
_atom_sites_solution_primary direct
_atom_sites_solution_secondary difmap
_cell_angle_alpha 91.579(1)
_cell_angle_beta 97.329(1)
_cell_angle_gamma 102.755(1)
_cell_formula_units_Z 16
_cell_length_a 9.4916(9)
_cell_length_b 18.1887(17)
_cell_length_c 22.275(2)
_cell_measurement_reflns_used 6940
_cell_measurement_temperature 173(2)
_cell_measurement_theta_max 26.20
_cell_measurement_theta_min 2.52
_cell_volume 3713.8(6)
_computing_cell_refinement 'Bruker SMART'
_computing_data_collection 'Bruker SMART'
_computing_data_reduction 'Bruker SAINT'
_computing_molecular_graphics 'Mercury 1.5'
_computing_publication_material 'Bruker SHELXTL'
_computing_structure_refinement 'SHELXL-97 (Sheldrick, 1997)'
_computing_structure_solution 'SHELXS-97 (Sheldrick, 1990)'
_diffrn_ambient_temperature 173(2)
_diffrn_measured_fraction_theta_full 0.991
_diffrn_measured_fraction_theta_max 0.991
_diffrn_measurement_device_type 'CCD area detector'
_diffrn_measurement_method 'phi and omega scans'
_diffrn_radiation_monochromator graphite
_diffrn_radiation_source 'fine-focus sealed tube'
_diffrn_radiation_type MoK\a
_diffrn_radiation_wavelength 0.71073
_diffrn_reflns_av_R_equivalents 0.0812
_diffrn_reflns_av_sigmaI/netI 0.1217
_diffrn_reflns_limit_h_max 11
_diffrn_reflns_limit_h_min -11
_diffrn_reflns_limit_k_max 22
_diffrn_reflns_limit_k_min -22
_diffrn_reflns_limit_l_max 27
_diffrn_reflns_limit_l_min -27
_diffrn_reflns_number 39140
_diffrn_reflns_theta_full 26.22
_diffrn_reflns_theta_max 26.22
_diffrn_reflns_theta_min 1.85
_exptl_absorpt_coefficient_mu 0.583
_exptl_absorpt_correction_T_max 0.9771
_exptl_absorpt_correction_T_min 0.9024
_exptl_absorpt_correction_type multi-scan
_exptl_absorpt_process_details 'Bruker AXS'
_exptl_crystal_colour purple
_exptl_crystal_density_diffrn 1.783
_exptl_crystal_density_meas 0
_exptl_crystal_description needle
_exptl_crystal_F_000 2000
_exptl_crystal_size_max 0.18
_exptl_crystal_size_mid 0.10
_exptl_crystal_size_min 0.04
_refine_diff_density_max 0.812
_refine_diff_density_min -1.013
_refine_diff_density_rms 0.106
_refine_ls_extinction_method none
_refine_ls_goodness_of_fit_ref 0.990
_refine_ls_hydrogen_treatment riding
_refine_ls_matrix_type full
_refine_ls_number_parameters 1089
_refine_ls_number_reflns 14828
_refine_ls_number_restraints 18
_refine_ls_restrained_S_all 0.998
_refine_ls_R_factor_all 0.1431
_refine_ls_R_factor_gt 0.0568
_refine_ls_shift/su_max 0.001
_refine_ls_shift/su_mean 0.000
_refine_ls_structure_factor_coef Fsqd
_refine_ls_weighting_details 'calc w=1/[\s^2^(Fo^2^)+(0.0402P)^2^+1.2536P] where P=(Fo^2^+2Fc^2^)/3'
_refine_ls_weighting_scheme calc
_refine_ls_wR_factor_gt 0.1005
_refine_ls_wR_factor_ref 0.1272
_reflns_number_gt 7671
_reflns_number_total 14828
_reflns_threshold_expression >2sigma(I)
_cod_data_source_file ic702128f-file001_6.cif
_cod_data_source_block 2d
_cod_depositor_comments
;
The following automatic conversions were performed:
'_symmetry_cell_setting' value 'Triclinic' changed to 'triclinic'
according to '/home/saulius/struct/CIF-dictionaries/cif_core.dic'
dictionary named 'cif_core.dic' version 2.4.1 from 2010-06-29.

Automatic conversion script
Id: cif_fix_enum 1527 2010-12-29 10:47:43Z saulius 

The following automatic conversions were performed:

'_chemical_melting_point' value '142-145' was changed to '143.5(15)'
- the average value was taken and precision was estimated.

Automatic conversion script
Id: cif_fix_values 1646 2011-03-28 12:23:43Z adriana 
;
_cod_database_code 4304586

loop_
_symmetry_equiv_pos_as_xyz
'x, y, z'
'-x, -y, -z'

loop_
_atom_site_label
_atom_site_type_symbol
_atom_site_fract_x
_atom_site_fract_y
_atom_site_fract_z
_atom_site_U_iso_or_equiv
_atom_site_adp_type
_atom_site_occupancy
_atom_site_symmetry_multiplicity
_atom_site_calc_flag
_atom_site_refinement_flags
_atom_site_disorder_assembly
_atom_site_disorder_group
S1 S 0.54984(14) 0.22986(7) 0.45617(6) 0.0180(3) Uani 1 1 d . . .
S2 S 0.61170(13) 0.12666(7) 0.45344(6) 0.0154(3) Uani 1 1 d . . .
N1 N 0.5510(4) 0.2408(2) 0.38424(18) 0.0166(10) Uani 1 1 d . . .
N2 N 0.6147(4) 0.1237(2) 0.38058(17) 0.0143(9) Uani 1 1 d . . .
C1 C 0.5847(5) 0.1845(3) 0.3533(2) 0.0143(11) Uani 1 1 d . . .
C10 C 0.5824(5) 0.1904(3) 0.2872(2) 0.0124(11) Uani 1 1 d . . .
C11 C 0.5854(5) 0.2598(3) 0.2625(2) 0.0163(11) Uani 1 1 d . . .
H11 H 0.5940 0.3034 0.2884 0.020 Uiso 1 1 calc R . .
C12 C 0.5761(5) 0.2661(3) 0.2005(2) 0.0162(11) Uani 1 1 d . . .
H12 H 0.5776 0.3137 0.1839 0.019 Uiso 1 1 calc R . .
C13 C 0.5647(5) 0.2029(3) 0.1629(2) 0.0145(11) Uani 1 1 d . . .
C14 C 0.5653(5) 0.1340(3) 0.1870(2) 0.0164(11) Uani 1 1 d . . .
H14 H 0.5591 0.0909 0.1609 0.020 Uiso 1 1 calc R . .
C15 C 0.5748(5) 0.1273(3) 0.2490(2) 0.0144(11) Uani 1 1 d . . .
H15 H 0.5763 0.0798 0.2654 0.017 Uiso 1 1 calc R . .
C16 C 0.5470(6) 0.2091(3) 0.0958(2) 0.0210(12) Uani 1 1 d . . .
F11 F 0.4071(3) 0.20089(19) 0.07193(13) 0.0374(9) Uani 1 1 d . . .
F10 F 0.6143(3) 0.27761(17) 0.07982(13) 0.0332(8) Uani 1 1 d . . .
F12 F 0.5986(4) 0.1593(2) 0.06661(14) 0.0494(10) Uani 1 1 d . . .
S3 S 0.23139(14) 0.14354(8) 0.43950(6) 0.0193(3) Uani 1 1 d . . .
S4 S 0.29579(14) 0.04116(7) 0.44028(6) 0.0178(3) Uani 1 1 d . . .
N3 N 0.2131(4) 0.1460(2) 0.36574(18) 0.0184(10) Uani 1 1 d . . .
N4 N 0.2901(4) 0.0321(2) 0.36677(17) 0.0158(10) Uani 1 1 d . . .
C2 C 0.2452(5) 0.0873(3) 0.3373(2) 0.0167(12) Uani 1 1 d . . .
C20 C 0.2255(5) 0.0828(3) 0.2703(2) 0.0134(11) Uani 1 1 d . . .
C21 C 0.2041(5) 0.1451(3) 0.2389(2) 0.0143(11) Uani 1 1 d . . .
H21 H 0.2094 0.1915 0.2607 0.017 Uiso 1 1 calc R . .
C22 C 0.1750(5) 0.1405(3) 0.1759(2) 0.0141(11) Uani 1 1 d . . .
H22 H 0.1600 0.1833 0.1546 0.017 Uiso 1 1 calc R . .
C24 C 0.1937(5) 0.0105(3) 0.1762(2) 0.0192(12) Uani 1 1 d . . .
H24 H 0.1905 -0.0357 0.1545 0.023 Uiso 1 1 calc R . .
C23 C 0.1682(5) 0.0726(3) 0.1449(2) 0.0183(12) Uani 1 1 d . . .
C25 C 0.2235(5) 0.0161(3) 0.2385(2) 0.0182(12) Uani 1 1 d . . .
H25 H 0.2427 -0.0259 0.2598 0.022 Uiso 1 1 calc R . .
C26 C 0.1270(6) 0.0628(3) 0.0781(2) 0.0232(13) Uani 1 1 d . . .
F20 F 0.2298(4) 0.04208(18) 0.04981(13) 0.0356(8) Uani 1 1 d . . .
F21 F 0.1016(3) 0.12497(18) 0.05238(13) 0.0342(8) Uani 1 1 d . . .
F22 F 0.0054(4) 0.0089(2) 0.06300(13) 0.0514(11) Uani 1 1 d . . .
S5 S -0.15085(14) 1.02639(7) 0.43386(6) 0.0169(3) Uani 1 1 d . . .
S6 S -0.16840(14) 1.02948(7) 0.33961(6) 0.0168(3) Uani 1 1 d . . .
N5 N -0.0750(4) 0.9538(2) 0.43696(18) 0.0159(10) Uani 1 1 d . . .
N6 N -0.0862(4) 0.9611(2) 0.33175(17) 0.0148(9) Uani 1 1 d . . .
C3 C -0.0482(5) 0.9298(3) 0.3833(2) 0.0146(11) Uani 1 1 d . . .
C30 C 0.0269(5) 0.8675(3) 0.3803(2) 0.0139(11) Uani 1 1 d . . .
C34 C 0.1110(5) 0.7629(3) 0.4239(2) 0.0193(12) Uani 1 1 d . . .
H34 H 0.1208 0.7316 0.4569 0.023 Uiso 1 1 calc R . .
C32 C 0.1474(5) 0.7934(3) 0.3222(2) 0.0205(12) Uani 1 1 d . . .
H32 H 0.1830 0.7833 0.2856 0.025 Uiso 1 1 calc R . .
C33 C 0.1635(5) 0.7488(3) 0.3709(2) 0.0164(11) Uani 1 1 d . A .
C31 C 0.0804(5) 0.8518(3) 0.3272(2) 0.0176(12) Uani 1 1 d . . .
H31 H 0.0699 0.8824 0.2938 0.021 Uiso 1 1 calc R . .
C35 C 0.0436(5) 0.8228(3) 0.4292(2) 0.0174(12) Uani 1 1 d . . .
H35 H 0.0090 0.8332 0.4660 0.021 Uiso 1 1 calc R . .
C36 C 0.2301(6) 0.6837(3) 0.3638(3) 0.0297(14) Uani 1 1 d D . .
F30 F 0.1381(6) 0.6251(3) 0.3297(2) 0.0396(13) Uani 0.669(7) 1 d PD A 1
F31 F 0.3424(5) 0.6981(3) 0.3279(2) 0.0396(13) Uani 0.669(7) 1 d PD A 1
F32 F 0.2838(6) 0.6574(3) 0.4122(2) 0.0396(13) Uani 0.669(7) 1 d PD A 1
F30A F 0.2099(11) 0.6502(5) 0.3116(5) 0.038(3) Uani 0.331(7) 1 d PD A 2
F31A F 0.3671(9) 0.7000(5) 0.3922(5) 0.038(3) Uani 0.331(7) 1 d PD A 2
F32A F 0.1715(10) 0.6247(5) 0.4010(5) 0.038(3) Uani 0.331(7) 1 d PD A 2
S7 S 0.52512(14) 0.92778(7) 0.41691(6) 0.0171(3) Uani 1 1 d . . .
S8 S 0.52799(14) 0.92806(7) 0.32369(6) 0.0173(3) Uani 1 1 d . . .
N7 N 0.5917(4) 0.8523(2) 0.42553(18) 0.0170(10) Uani 1 1 d . . .
N8 N 0.5931(4) 0.8531(2) 0.32021(17) 0.0167(10) Uani 1 1 d . . .
C4 C 0.6184(5) 0.8229(3) 0.3735(2) 0.0142(11) Uani 1 1 d . . .
C43 C 0.7730(5) 0.6210(3) 0.3697(2) 0.0203(12) Uani 1 1 d . B .
C40 C 0.6747(5) 0.7530(3) 0.3739(2) 0.0133(11) Uani 1 1 d . . .
C45 C 0.7169(5) 0.7286(3) 0.3209(2) 0.0203(12) Uani 1 1 d . . .
H45 H 0.7127 0.7574 0.2861 0.024 Uiso 1 1 calc R . .
C42 C 0.7347(5) 0.6460(3) 0.4232(2) 0.0168(12) Uani 1 1 d . . .
H42 H 0.7418 0.6177 0.4583 0.020 Uiso 1 1 calc R . .
C44 C 0.7651(6) 0.6620(3) 0.3186(2) 0.0220(12) Uani 1 1 d . . .
H44 H 0.7926 0.6447 0.2822 0.026 Uiso 1 1 calc R . .
C41 C 0.6859(5) 0.7121(3) 0.4255(2) 0.0175(12) Uani 1 1 d . . .
H41 H 0.6600 0.7296 0.4623 0.021 Uiso 1 1 calc R . .
C46 C 0.8191(6) 0.5477(3) 0.3676(3) 0.0292(14) Uani 1 1 d D . .
F40 F 0.8545(7) 0.5280(4) 0.3160(4) 0.0341(16) Uani 0.572(10) 1 d PD B 1
F41 F 0.9423(8) 0.5502(4) 0.4101(3) 0.0341(16) Uani 0.572(10) 1 d PD B 1
F42 F 0.7215(6) 0.4895(3) 0.3844(4) 0.0341(16) Uani 0.572(10) 1 d PD B 1
F40A F 0.9058(10) 0.5472(6) 0.3197(5) 0.035(2) Uani 0.428(10) 1 d P B 2
F41A F 0.8759(11) 0.5258(5) 0.4134(4) 0.035(2) Uani 0.428(10) 1 d P B 2
F42A F 0.6985(9) 0.4911(4) 0.3408(5) 0.035(2) Uani 0.428(10) 1 d P B 2
S9 S 0.71035(14) 0.48242(7) 0.17600(6) 0.0182(3) Uani 1 1 d . . .
S10 S 0.67614(14) 0.47349(7) 0.08136(6) 0.0181(3) Uani 1 1 d . . .
N9 N 0.6330(4) 0.5534(2) 0.18063(18) 0.0188(10) Uani 1 1 d . . .
N10 N 0.5971(4) 0.5441(2) 0.07483(18) 0.0166(10) Uani 1 1 d . . .
C5 C 0.5828(5) 0.5759(3) 0.1275(2) 0.0132(11) Uani 1 1 d . . .
C51 C 0.4933(5) 0.6734(3) 0.1817(2) 0.0208(12) Uani 1 1 d . . .
H51 H 0.5306 0.6558 0.2188 0.025 Uiso 1 1 calc R . .
C52 C 0.4239(5) 0.7332(3) 0.1824(2) 0.0235(13) Uani 1 1 d . . .
H52 H 0.4136 0.7563 0.2199 0.028 Uiso 1 1 calc R . .
C50 C 0.5083(5) 0.6396(3) 0.1274(2) 0.0156(11) Uani 1 1 d . . .
C53 C 0.3701(5) 0.7588(3) 0.1285(2) 0.0177(12) Uani 1 1 d . . .
C54 C 0.3832(5) 0.7241(3) 0.0734(2) 0.0188(12) Uani 1 1 d . . .
H54 H 0.3447 0.7413 0.0363 0.023 Uiso 1 1 calc R . .
C55 C 0.4525(5) 0.6648(3) 0.0731(2) 0.0165(12) Uani 1 1 d . . .
H55 H 0.4619 0.6413 0.0356 0.020 Uiso 1 1 calc R . .
C56 C 0.2984(6) 0.8237(3) 0.1277(2) 0.0229(13) Uani 1 1 d . . .
F51 F 0.3719(3) 0.88290(17) 0.10303(17) 0.0456(10) Uani 1 1 d . . .
F50 F 0.2781(5) 0.8459(2) 0.18201(15) 0.0647(13) Uani 1 1 d . . .
F52 F 0.1672(3) 0.80789(18) 0.09378(16) 0.0439(10) Uani 1 1 d . . .
S11 S 1.01950(14) 0.58080(7) 0.17766(6) 0.0183(3) Uani 1 1 d . . .
S12 S 0.98792(14) 0.57402(7) 0.08357(6) 0.0165(3) Uani 1 1 d . . .
N11 N 0.9582(4) 0.6572(2) 0.18321(18) 0.0180(10) Uani 1 1 d . . .
N12 N 0.9213(4) 0.6495(2) 0.07694(17) 0.0156(10) Uani 1 1 d . . .
C6 C 0.9148(5) 0.6837(3) 0.1302(2) 0.0143(11) Uani 1 1 d . . .
C63 C 0.7704(5) 0.8892(3) 0.1409(2) 0.0158(11) Uani 1 1 d . . .
C60 C 0.8626(5) 0.7544(3) 0.1325(2) 0.0117(11) Uani 1 1 d . . .
C61 C 0.8697(6) 0.7912(3) 0.1887(2) 0.0234(13) Uani 1 1 d . . .
H61 H 0.9061 0.7704 0.2245 0.028 Uiso 1 1 calc R . .
C62 C 0.8241(6) 0.8579(3) 0.1927(2) 0.0229(13) Uani 1 1 d . . .
H62 H 0.8295 0.8828 0.2313 0.028 Uiso 1 1 calc R . .
C64 C 0.7664(5) 0.8529(3) 0.0851(2) 0.0218(13) Uani 1 1 d . . .
H64 H 0.7327 0.8745 0.0493 0.026 Uiso 1 1 calc R . .
C66 C 0.7249(6) 0.9616(3) 0.1481(2) 0.0192(12) Uani 1 1 d . . .
C65 C 0.8104(5) 0.7858(3) 0.0806(2) 0.0171(12) Uani 1 1 d . . .
H65 H 0.8049 0.7611 0.0420 0.021 Uiso 1 1 calc R . .
F60 F 0.6274(3) 0.95705(17) 0.18679(14) 0.0304(8) Uani 1 1 d . . .
F61 F 0.6666(3) 0.98442(17) 0.09651(13) 0.0328(8) Uani 1 1 d . . .
F62 F 0.8371(3) 1.01774(16) 0.17184(16) 0.0395(9) Uani 1 1 d . . .
S13 S 0.76793(14) 0.53522(7) 0.94626(6) 0.0182(3) Uani 1 1 d . . .
S14 S 0.70631(14) 0.63801(8) 0.94481(6) 0.0190(3) Uani 1 1 d . . .
N13 N 0.7534(4) 0.5226(2) 0.87291(17) 0.0171(10) Uani 1 1 d . . .
N14 N 0.6798(4) 0.6381(2) 0.87145(18) 0.0177(10) Uani 1 1 d . . .
C7 C 0.7083(5) 0.5784(3) 0.8431(2) 0.0130(11) Uani 1 1 d . . .
C70 C 0.6841(5) 0.5716(3) 0.7762(2) 0.0136(11) Uani 1 1 d . . .
C73 C 0.6365(5) 0.5592(3) 0.6507(2) 0.0166(12) Uani 1 1 d . . .
C71 C 0.6700(5) 0.5020(3) 0.7454(2) 0.0159(11) Uani 1 1 d . . .
H71 H 0.6779 0.4587 0.7674 0.019 Uiso 1 1 calc R . .
C74 C 0.6520(5) 0.6288(3) 0.6808(2) 0.0170(12) Uani 1 1 d . . .
H74 H 0.6468 0.6722 0.6585 0.020 Uiso 1 1 calc R . .
C72 C 0.6449(5) 0.4962(3) 0.6831(2) 0.0170(11) Uani 1 1 d . . .
H72 H 0.6331 0.4485 0.6622 0.020 Uiso 1 1 calc R . .
C75 C 0.6748(5) 0.6345(3) 0.7426(2) 0.0166(11) Uani 1 1 d . . .
H75 H 0.6846 0.6821 0.7632 0.020 Uiso 1 1 calc R . .
C76 C 0.6124(6) 0.5493(3) 0.5827(2) 0.0248(13) Uani 1 1 d . . .
F70 F 0.5719(3) 0.60871(18) 0.55686(13) 0.0353(8) Uani 1 1 d . . .
F71 F 0.7342(3) 0.54373(17) 0.56035(13) 0.0322(8) Uani 1 1 d . . .
F72 F 0.5138(4) 0.48746(19) 0.56291(13) 0.0480(10) Uani 1 1 d . . .
S15 S 0.08505(13) 0.61913(7) 0.95127(6) 0.0153(3) Uani 1 1 d . . .
S16 S 0.02400(14) 0.72225(7) 0.95461(6) 0.0181(3) Uani 1 1 d . . .
N15 N 0.0844(4) 0.6154(2) 0.87758(18) 0.0154(10) Uani 1 1 d . . .
N16 N 0.0212(4) 0.7327(2) 0.88245(17) 0.0165(10) Uani 1 1 d . . .
C8 C 0.0521(5) 0.6759(3) 0.8511(2) 0.0153(11) Uani 1 1 d . . .
C80 C 0.0489(5) 0.6820(3) 0.7847(2) 0.0136(11) Uani 1 1 d . . .
C83 C 0.0309(5) 0.6951(3) 0.6610(2) 0.0147(11) Uani 1 1 d . . .
C81 C 0.0343(5) 0.6184(3) 0.7462(2) 0.0144(11) Uani 1 1 d . . .
H81 H 0.0303 0.5704 0.7625 0.017 Uiso 1 1 calc R . .
C84 C 0.0468(5) 0.7584(3) 0.6987(2) 0.0177(12) Uani 1 1 d . . .
H84 H 0.0507 0.8062 0.6821 0.021 Uiso 1 1 calc R . .
C85 C 0.0569(5) 0.7525(3) 0.7606(2) 0.0141(11) Uani 1 1 d . . .
H85 H 0.0693 0.7963 0.7867 0.017 Uiso 1 1 calc R . .
C86 C 0.0126(5) 0.7028(3) 0.5934(2) 0.0202(12) Uani 1 1 d . . .
C82 C 0.0256(5) 0.6250(3) 0.6845(2) 0.0151(11) Uani 1 1 d . . .
H82 H 0.0160 0.5817 0.6581 0.018 Uiso 1 1 calc R . .
F80 F -0.1256(3) 0.70204(16) 0.57075(12) 0.0270(7) Uani 1 1 d . . .
F82 F 0.0504(4) 0.64851(19) 0.56274(13) 0.0402(9) Uani 1 1 d . . .
F81 F 0.0901(3) 0.76891(17) 0.57778(13) 0.0319(8) Uani 1 1 d . . .

loop_
_atom_site_aniso_label
_atom_site_aniso_U_11
_atom_site_aniso_U_22
_atom_site_aniso_U_33
_atom_site_aniso_U_23
_atom_site_aniso_U_13
_atom_site_aniso_U_12
S1 0.0248(8) 0.0179(7) 0.0131(7) -0.0015(6) 0.0017(6) 0.0096(6)
S2 0.0173(7) 0.0154(7) 0.0145(7) 0.0009(5) 0.0021(5) 0.0059(6)
N1 0.021(2) 0.013(2) 0.017(2) 0.0000(19) 0.0040(19) 0.0051(19)
N2 0.017(2) 0.014(2) 0.013(2) 0.0012(18) 0.0042(18) 0.0048(18)
C1 0.007(3) 0.016(3) 0.019(3) 0.003(2) 0.001(2) 0.001(2)
C10 0.013(3) 0.015(3) 0.011(3) 0.000(2) 0.003(2) 0.005(2)
C11 0.018(3) 0.016(3) 0.015(3) 0.000(2) 0.002(2) 0.005(2)
C12 0.013(3) 0.016(3) 0.021(3) 0.004(2) 0.005(2) 0.005(2)
C13 0.014(3) 0.017(3) 0.014(3) 0.004(2) 0.003(2) 0.006(2)
C14 0.017(3) 0.014(3) 0.019(3) -0.001(2) 0.005(2) 0.005(2)
C15 0.017(3) 0.011(3) 0.016(3) 0.003(2) 0.005(2) 0.003(2)
C16 0.023(3) 0.017(3) 0.024(3) 0.003(2) 0.004(2) 0.005(2)
F11 0.0228(18) 0.060(2) 0.0212(18) 0.0097(17) -0.0063(14) -0.0040(17)
F10 0.039(2) 0.033(2) 0.0214(18) 0.0104(15) 0.0028(15) -0.0066(16)
F12 0.101(3) 0.051(2) 0.0150(18) 0.0079(16) 0.0190(19) 0.050(2)
S3 0.0205(7) 0.0266(8) 0.0141(7) 0.0004(6) 0.0037(6) 0.0117(6)
S4 0.0208(7) 0.0200(7) 0.0133(7) 0.0040(6) 0.0018(5) 0.0060(6)
N3 0.018(2) 0.024(3) 0.017(2) 0.005(2) 0.0040(19) 0.010(2)
N4 0.020(2) 0.013(2) 0.012(2) 0.0021(18) -0.0024(18) -0.0005(19)
C2 0.016(3) 0.018(3) 0.016(3) 0.003(2) -0.001(2) 0.005(2)
C20 0.010(3) 0.017(3) 0.013(3) -0.002(2) 0.000(2) 0.005(2)
C21 0.014(3) 0.009(3) 0.019(3) -0.003(2) 0.000(2) 0.004(2)
C22 0.017(3) 0.013(3) 0.013(3) 0.005(2) 0.001(2) 0.004(2)
C24 0.028(3) 0.013(3) 0.016(3) -0.003(2) 0.004(2) 0.004(2)
C23 0.016(3) 0.022(3) 0.016(3) 0.001(2) 0.001(2) 0.002(2)
C25 0.013(3) 0.013(3) 0.028(3) 0.002(2) 0.002(2) 0.004(2)
C26 0.028(3) 0.026(3) 0.014(3) -0.002(2) 0.000(2) 0.003(3)
F20 0.059(2) 0.043(2) 0.0143(17) 0.0015(15) 0.0115(16) 0.0276(18)
F21 0.056(2) 0.038(2) 0.0150(17) 0.0050(15) -0.0012(15) 0.0279(18)
F22 0.050(2) 0.064(3) 0.0170(19) -0.0025(18) -0.0053(16) -0.029(2)
S5 0.0212(7) 0.0158(7) 0.0144(7) -0.0027(5) -0.0005(6) 0.0074(6)
S6 0.0219(7) 0.0122(7) 0.0178(7) 0.0022(5) 0.0032(6) 0.0064(6)
N5 0.018(2) 0.014(2) 0.017(2) 0.0001(18) -0.0008(18) 0.0078(19)
N6 0.020(2) 0.013(2) 0.013(2) 0.0029(18) 0.0040(18) 0.0053(19)
C3 0.013(3) 0.013(3) 0.016(3) -0.003(2) -0.002(2) 0.002(2)
C30 0.012(3) 0.013(3) 0.017(3) -0.003(2) 0.000(2) 0.003(2)
C34 0.019(3) 0.020(3) 0.017(3) 0.000(2) -0.005(2) 0.003(2)
C32 0.022(3) 0.021(3) 0.022(3) -0.003(2) 0.008(2) 0.009(2)
C33 0.011(3) 0.013(3) 0.024(3) -0.003(2) -0.003(2) 0.004(2)
C31 0.025(3) 0.012(3) 0.019(3) 0.001(2) 0.008(2) 0.008(2)
C35 0.018(3) 0.017(3) 0.016(3) -0.001(2) -0.002(2) 0.002(2)
C36 0.036(4) 0.017(3) 0.035(4) -0.006(3) -0.008(3) 0.010(3)
F30 0.041(2) 0.034(2) 0.052(2) 0.0016(16) 0.0111(17) 0.0242(18)
F31 0.041(2) 0.034(2) 0.052(2) 0.0016(16) 0.0111(17) 0.0242(18)
F32 0.041(2) 0.034(2) 0.052(2) 0.0016(16) 0.0111(17) 0.0242(18)
F30A 0.023(4) 0.019(4) 0.079(6) 0.000(3) 0.009(3) 0.016(3)
F31A 0.023(4) 0.019(4) 0.079(6) 0.000(3) 0.009(3) 0.016(3)
F32A 0.023(4) 0.019(4) 0.079(6) 0.000(3) 0.009(3) 0.016(3)
S7 0.0242(7) 0.0156(7) 0.0144(7) 0.0022(5) 0.0048(6) 0.0090(6)
S8 0.0249(7) 0.0162(7) 0.0122(7) 0.0022(5) 0.0003(6) 0.0086(6)
N7 0.024(2) 0.011(2) 0.015(2) 0.0002(18) 0.0024(19) 0.0039(19)
N8 0.026(3) 0.011(2) 0.013(2) 0.0022(18) 0.0014(19) 0.0056(19)
C4 0.014(3) 0.011(3) 0.014(3) -0.003(2) 0.001(2) -0.004(2)
C43 0.020(3) 0.017(3) 0.024(3) -0.001(2) 0.002(2) 0.005(2)
C40 0.016(3) 0.009(3) 0.014(3) -0.002(2) 0.003(2) 0.001(2)
C45 0.028(3) 0.017(3) 0.017(3) 0.000(2) 0.004(2) 0.006(2)
C42 0.020(3) 0.017(3) 0.013(3) 0.003(2) 0.003(2) 0.002(2)
C44 0.032(3) 0.019(3) 0.015(3) -0.005(2) 0.005(2) 0.004(3)
C41 0.019(3) 0.017(3) 0.016(3) -0.002(2) 0.004(2) 0.003(2)
C46 0.017(3) 0.025(3) 0.048(4) 0.002(3) 0.009(3) 0.007(3)
F40 0.042(3) 0.021(2) 0.047(3) 0.0046(19) 0.015(2) 0.0183(19)
F41 0.042(3) 0.021(2) 0.047(3) 0.0046(19) 0.015(2) 0.0183(19)
F42 0.042(3) 0.021(2) 0.047(3) 0.0046(19) 0.015(2) 0.0183(19)
F40A 0.043(4) 0.028(3) 0.038(4) 0.004(3) 0.003(3) 0.016(3)
F41A 0.043(4) 0.028(3) 0.038(4) 0.004(3) 0.003(3) 0.016(3)
F42A 0.043(4) 0.028(3) 0.038(4) 0.004(3) 0.003(3) 0.016(3)
S9 0.0235(7) 0.0158(7) 0.0188(7) 0.0040(6) 0.0071(6) 0.0088(6)
S10 0.0224(7) 0.0142(7) 0.0193(7) -0.0016(6) 0.0032(6) 0.0075(6)
N9 0.019(2) 0.020(2) 0.019(2) 0.0064(19) 0.0058(19) 0.006(2)
N10 0.017(2) 0.015(2) 0.017(2) -0.0020(18) 0.0002(18) 0.0026(19)
C5 0.012(3) 0.012(3) 0.013(3) -0.007(2) 0.004(2) -0.001(2)
C51 0.025(3) 0.019(3) 0.019(3) 0.001(2) -0.002(2) 0.009(2)
C52 0.028(3) 0.024(3) 0.018(3) -0.007(2) 0.000(2) 0.008(3)
C50 0.015(3) 0.012(3) 0.018(3) -0.001(2) 0.003(2) -0.002(2)
C53 0.017(3) 0.011(3) 0.026(3) 0.000(2) 0.009(2) 0.001(2)
C54 0.016(3) 0.018(3) 0.022(3) 0.005(2) 0.000(2) 0.004(2)
C55 0.018(3) 0.017(3) 0.015(3) -0.001(2) 0.005(2) 0.005(2)
C56 0.027(3) 0.021(3) 0.024(3) 0.006(3) 0.003(3) 0.013(3)
F51 0.033(2) 0.0163(18) 0.092(3) 0.0152(19) 0.0168(19) 0.0085(16)
F50 0.130(4) 0.066(3) 0.027(2) 0.0050(19) 0.018(2) 0.079(3)
F52 0.0235(19) 0.034(2) 0.074(3) -0.0080(19) -0.0062(18) 0.0134(16)
S11 0.0262(8) 0.0168(7) 0.0131(7) 0.0006(5) -0.0004(6) 0.0097(6)
S12 0.0236(7) 0.0146(7) 0.0139(7) 0.0012(5) 0.0049(6) 0.0084(6)
N11 0.024(2) 0.018(2) 0.014(2) 0.0004(19) 0.0041(19) 0.008(2)
N12 0.018(2) 0.018(2) 0.013(2) 0.0024(19) 0.0019(18) 0.0085(19)
C6 0.011(3) 0.018(3) 0.015(3) -0.001(2) 0.006(2) 0.003(2)
C63 0.012(3) 0.011(3) 0.024(3) 0.000(2) 0.003(2) 0.001(2)
C60 0.011(3) 0.011(3) 0.014(3) 0.001(2) 0.007(2) 0.000(2)
C61 0.039(3) 0.022(3) 0.014(3) 0.005(2) 0.003(2) 0.014(3)
C62 0.036(3) 0.018(3) 0.017(3) -0.002(2) 0.005(2) 0.010(3)
C64 0.027(3) 0.021(3) 0.018(3) 0.006(2) 0.000(2) 0.008(3)
C66 0.023(3) 0.015(3) 0.020(3) 0.002(2) 0.003(2) 0.006(2)
C65 0.024(3) 0.015(3) 0.011(3) -0.002(2) 0.000(2) 0.005(2)
F60 0.0376(19) 0.0298(19) 0.0341(19) 0.0034(15) 0.0177(16) 0.0220(16)
F61 0.052(2) 0.0287(19) 0.0244(19) 0.0060(15) -0.0004(16) 0.0256(17)
F62 0.0310(19) 0.0134(17) 0.072(3) -0.0126(17) 0.0016(18) 0.0046(15)
S13 0.0213(7) 0.0215(8) 0.0122(7) 0.0030(6) 0.0015(6) 0.0056(6)
S14 0.0204(7) 0.0277(8) 0.0112(7) -0.0021(6) 0.0006(5) 0.0113(6)
N13 0.022(2) 0.019(2) 0.012(2) -0.0004(19) 0.0005(18) 0.008(2)
N14 0.023(2) 0.022(3) 0.011(2) 0.0018(19) 0.0008(18) 0.010(2)
C7 0.008(3) 0.017(3) 0.012(3) -0.003(2) -0.001(2) 0.002(2)
C70 0.008(2) 0.017(3) 0.015(3) 0.003(2) 0.000(2) 0.001(2)
C73 0.009(3) 0.027(3) 0.012(3) 0.001(2) 0.001(2) 0.001(2)
C71 0.021(3) 0.013(3) 0.013(3) -0.001(2) -0.002(2) 0.008(2)
C74 0.013(3) 0.024(3) 0.016(3) 0.008(2) 0.003(2) 0.007(2)
C72 0.022(3) 0.014(3) 0.016(3) 0.000(2) 0.002(2) 0.007(2)
C75 0.012(3) 0.018(3) 0.020(3) -0.003(2) 0.000(2) 0.004(2)
C76 0.024(3) 0.028(3) 0.019(3) 0.008(3) 0.004(2) -0.003(3)
F70 0.050(2) 0.044(2) 0.0166(18) 0.0038(16) -0.0009(15) 0.0231(18)
F71 0.047(2) 0.034(2) 0.0227(18) 0.0021(15) 0.0180(15) 0.0145(17)
F72 0.059(2) 0.047(2) 0.0158(18) 0.0003(16) -0.0059(16) -0.0299(19)
S15 0.0196(7) 0.0166(7) 0.0119(7) 0.0022(5) 0.0015(5) 0.0088(6)
S16 0.0266(8) 0.0155(7) 0.0137(7) -0.0003(6) 0.0014(6) 0.0088(6)
N15 0.015(2) 0.018(2) 0.015(2) 0.0029(19) -0.0003(18) 0.0065(19)
N16 0.022(2) 0.016(2) 0.012(2) 0.0021(18) -0.0006(18) 0.0049(19)
C8 0.010(3) 0.015(3) 0.021(3) -0.001(2) 0.005(2) 0.002(2)
C80 0.010(3) 0.018(3) 0.015(3) 0.002(2) 0.001(2) 0.008(2)
C83 0.008(3) 0.022(3) 0.014(3) 0.004(2) 0.001(2) 0.004(2)
C81 0.014(3) 0.017(3) 0.013(3) 0.005(2) 0.003(2) 0.004(2)
C84 0.015(3) 0.014(3) 0.025(3) 0.007(2) 0.007(2) 0.000(2)
C85 0.016(3) 0.013(3) 0.014(3) -0.002(2) 0.003(2) 0.005(2)
C86 0.018(3) 0.020(3) 0.024(3) 0.005(2) 0.003(2) 0.006(2)
C82 0.012(3) 0.016(3) 0.017(3) -0.003(2) 0.000(2) 0.005(2)
F80 0.0253(18) 0.0314(19) 0.0205(17) 0.0071(14) -0.0050(14) 0.0024(14)
F82 0.069(2) 0.046(2) 0.0204(19) 0.0074(16) 0.0155(17) 0.037(2)
F81 0.0344(19) 0.035(2) 0.0193(17) 0.0123(15) 0.0047(14) -0.0082(16)

loop_
_atom_type_symbol
_atom_type_description
_atom_type_scat_dispersion_real
_atom_type_scat_dispersion_imag
_atom_type_scat_source
C C 0.0033 0.0016 'International Tables Vol C Tables 4.2.6.8 and 6.1.1.4'
H H 0.0000 0.0000 'International Tables Vol C Tables 4.2.6.8 and 6.1.1.4'
N N 0.0061 0.0033 'International Tables Vol C Tables 4.2.6.8 and 6.1.1.4'
F F 0.0171 0.0103 'International Tables Vol C Tables 4.2.6.8 and 6.1.1.4'
S S 0.1246 0.1234 'International Tables Vol C Tables 4.2.6.8 and 6.1.1.4'

loop_
_geom_angle_atom_site_label_1
_geom_angle_atom_site_label_2
_geom_angle_atom_site_label_3
_geom_angle
_geom_angle_site_symmetry_1
_geom_angle_site_symmetry_3
_geom_angle_publ_flag
N1 S1 S2 94.31(16) . . ?
N2 S2 S1 94.59(15) . . ?
C1 N1 S1 115.0(3) . . ?
C1 N2 S2 114.4(3) . . ?
N1 C1 N2 121.6(4) . . ?
N1 C1 C10 117.2(4) . . ?
N2 C1 C10 121.1(5) . . ?
C11 C10 C15 119.2(4) . . ?
C11 C10 C1 119.5(4) . . ?
C15 C10 C1 121.2(4) . . ?
C12 C11 C10 120.6(5) . . ?
C12 C11 H11 119.7 . . ?
C10 C11 H11 119.7 . . ?
C13 C12 C11 119.8(5) . . ?
C13 C12 H12 120.1 . . ?
C11 C12 H12 120.1 . . ?
C14 C13 C12 120.2(5) . . ?
C14 C13 C16 120.1(5) . . ?
C12 C13 C16 119.6(4) . . ?
C13 C14 C15 120.3(5) . . ?
C13 C14 H14 119.8 . . ?
C15 C14 H14 119.8 . . ?
C14 C15 C10 119.8(5) . . ?
C14 C15 H15 120.1 . . ?
C10 C15 H15 120.1 . . ?
F12 C16 F11 106.9(4) . . ?
F12 C16 F10 106.5(4) . . ?
F11 C16 F10 104.7(4) . . ?
F12 C16 C13 113.6(4) . . ?
F11 C16 C13 112.3(4) . . ?
F10 C16 C13 112.3(4) . . ?
N3 S3 S4 94.19(16) . . ?
N4 S4 S3 94.90(16) . . ?
C2 N3 S3 114.4(3) . . ?
C2 N4 S4 113.7(4) . . ?
N4 C2 N3 122.7(4) . . ?
N4 C2 C20 118.9(5) . . ?
N3 C2 C20 118.3(4) . . ?
C25 C20 C21 119.7(5) . . ?
C25 C20 C2 120.5(5) . . ?
C21 C20 C2 119.8(4) . . ?
C20 C21 C22 120.7(5) . . ?
C20 C21 H21 119.6 . . ?
C22 C21 H21 119.6 . . ?
C23 C22 C21 118.8(4) . . ?
C23 C22 H22 120.6 . . ?
C21 C22 H22 120.6 . . ?
C25 C24 C23 119.9(5) . . ?
C25 C24 H24 120.0 . . ?
C23 C24 H24 120.0 . . ?
C22 C23 C24 120.5(5) . . ?
C22 C23 C26 121.2(5) . . ?
C24 C23 C26 118.3(5) . . ?
C24 C25 C20 120.2(5) . . ?
C24 C25 H25 119.9 . . ?
C20 C25 H25 119.9 . . ?
F21 C26 F22 106.3(4) . . ?
F21 C26 F20 106.2(4) . . ?
F22 C26 F20 106.3(4) . . ?
F21 C26 C23 113.8(4) . . ?
F22 C26 C23 111.2(4) . . ?
F20 C26 C23 112.6(4) . . ?
N5 S5 S6 94.68(16) . . ?
N6 S6 S5 94.16(15) . . ?
C3 N5 S5 113.9(3) . . ?
C3 N6 S6 114.9(3) . . ?
N5 C3 N6 122.2(4) . . ?
N5 C3 C30 119.4(4) . . ?
N6 C3 C30 118.4(4) . . ?
C35 C30 C31 119.0(5) . . ?
C35 C30 C3 121.3(5) . . ?
C31 C30 C3 119.7(4) . . ?
C33 C34 C35 120.1(5) . . ?
C33 C34 H34 120.0 . . ?
C35 C34 H34 120.0 . . ?
C31 C32 C33 119.5(5) . . ?
C31 C32 H32 120.3 . . ?
C33 C32 H32 120.3 . . ?
C34 C33 C32 120.4(5) . . ?
C34 C33 C36 120.8(5) . . ?
C32 C33 C36 118.8(5) . . ?
C32 C31 C30 121.4(5) . . ?
C32 C31 H31 119.3 . . ?
C30 C31 H31 119.3 . . ?
C34 C35 C30 119.7(5) . . ?
C34 C35 H35 120.2 . . ?
C30 C35 H35 120.2 . . ?
F30A C36 F32 123.7(7) . . ?
F30A C36 F31A 116.2(7) . . ?
F32 C36 F31A 50.7(5) . . ?
F30A C36 F30 39.0(4) . . ?
F32 C36 F30 107.8(5) . . ?
F31A C36 F30 137.8(6) . . ?
F30A C36 F31 61.3(6) . . ?
F32 C36 F31 105.3(5) . . ?
F31A C36 F31 62.5(5) . . ?
F30 C36 F31 99.3(5) . . ?
F30A C36 F32A 102.8(7) . . ?
F32 C36 F32A 47.1(4) . . ?
F31A C36 F32A 97.6(6) . . ?
F30 C36 F32A 68.8(5) . . ?
F31 C36 F32A 136.5(6) . . ?
F30A C36 C33 117.8(6) . . ?
F32 C36 C33 117.5(5) . . ?
F31A C36 C33 109.8(6) . . ?
F30 C36 C33 112.4(5) . . ?
F31 C36 C33 112.7(5) . . ?
F32A C36 C33 110.4(6) . . ?
N7 S7 S8 94.93(16) . . ?
N8 S8 S7 94.50(15) . . ?
C4 N7 S7 113.3(3) . . ?
C4 N8 S8 114.6(3) . . ?
N8 C4 N7 122.6(5) . . ?
N8 C4 C40 117.9(4) . . ?
N7 C4 C40 119.5(4) . . ?
C44 C43 C42 120.7(5) . . ?
C44 C43 C46 120.4(5) . . ?
C42 C43 C46 118.9(5) . . ?
C45 C40 C41 119.9(5) . . ?
C45 C40 C4 118.2(4) . . ?
C41 C40 C4 121.9(4) . . ?
C40 C45 C44 120.1(5) . . ?
C40 C45 H45 119.9 . . ?
C44 C45 H45 119.9 . . ?
C43 C42 C41 119.9(5) . . ?
C43 C42 H42 120.1 . . ?
C41 C42 H42 120.1 . . ?
C43 C44 C45 119.6(5) . . ?
C43 C44 H44 120.2 . . ?
C45 C44 H44 120.2 . . ?
C42 C41 C40 119.9(5) . . ?
C42 C41 H41 120.1 . . ?
C40 C41 H41 120.1 . . ?
F41A C46 F40 118.2(7) . . ?
F41A C46 F42 72.9(6) . . ?
F40 C46 F42 108.0(5) . . ?
F41A C46 F41 30.0(4) . . ?
F40 C46 F41 105.3(5) . . ?
F42 C46 F41 102.6(5) . . ?
F41A C46 F42A 109.8(7) . . ?
F40 C46 F42A 75.0(5) . . ?
F42 C46 F42A 41.1(4) . . ?
F41 C46 F42A 135.7(6) . . ?
F41A C46 F40A 110.8(7) . . ?
F40 C46 F40A 21.6(5) . . ?
F42 C46 F40A 127.2(6) . . ?
F41 C46 F40A 89.8(5) . . ?
F42A C46 F40A 96.6(6) . . ?
F41A C46 C43 119.8(7) . . ?
F40 C46 C43 115.5(6) . . ?
F42 C46 C43 113.7(5) . . ?
F41 C46 C43 110.7(5) . . ?
F42A C46 C43 108.4(5) . . ?
F40A C46 C43 108.9(6) . . ?
N9 S9 S10 94.05(16) . . ?
N10 S10 S9 94.62(16) . . ?
C5 N9 S9 114.5(3) . . ?
C5 N10 S10 114.0(3) . . ?
N9 C5 N10 122.9(5) . . ?
N9 C5 C50 118.2(4) . . ?
N10 C5 C50 118.9(4) . . ?
C50 C51 C52 120.4(5) . . ?
C50 C51 H51 119.8 . . ?
C52 C51 H51 119.8 . . ?
C53 C52 C51 119.7(5) . . ?
C53 C52 H52 120.2 . . ?
C51 C52 H52 120.2 . . ?
C51 C50 C55 119.9(5) . . ?
C51 C50 C5 119.6(5) . . ?
C55 C50 C5 120.4(5) . . ?
C52 C53 C54 120.2(5) . . ?
C52 C53 C56 120.9(5) . . ?
C54 C53 C56 118.9(5) . . ?
C55 C54 C53 119.8(5) . . ?
C55 C54 H54 120.1 . . ?
C53 C54 H54 120.1 . . ?
C54 C55 C50 120.0(5) . . ?
C54 C55 H55 120.0 . . ?
C50 C55 H55 120.0 . . ?
F50 C56 F51 107.8(5) . . ?
F50 C56 F52 106.5(4) . . ?
F51 C56 F52 103.8(4) . . ?
F50 C56 C53 113.0(4) . . ?
F51 C56 C53 112.7(4) . . ?
F52 C56 C53 112.4(5) . . ?
N11 S11 S12 94.24(16) . . ?
N12 S12 S11 95.20(15) . . ?
C6 N11 S11 114.8(3) . . ?
C6 N12 S12 113.5(3) . . ?
N12 C6 N11 122.3(5) . . ?
N12 C6 C60 120.6(4) . . ?
N11 C6 C60 117.1(4) . . ?
C64 C63 C62 118.6(5) . . ?
C64 C63 C66 123.2(5) . . ?
C62 C63 C66 118.1(5) . . ?
C65 C60 C61 119.3(5) . . ?
C65 C60 C6 122.2(4) . . ?
C61 C60 C6 118.5(4) . . ?
C62 C61 C60 120.2(5) . . ?
C62 C61 H61 119.9 . . ?
C60 C61 H61 119.9 . . ?
C61 C62 C63 120.7(5) . . ?
C61 C62 H62 119.7 . . ?
C63 C62 H62 119.7 . . ?
C65 C64 C63 121.2(5) . . ?
C65 C64 H64 119.4 . . ?
C63 C64 H64 119.4 . . ?
F61 C66 F60 107.2(4) . . ?
F61 C66 F62 107.1(4) . . ?
F60 C66 F62 105.0(4) . . ?
F61 C66 C63 113.6(4) . . ?
F60 C66 C63 111.5(4) . . ?
F62 C66 C63 111.9(4) . . ?
C64 C65 C60 119.9(5) . . ?
C64 C65 H65 120.0 . . ?
C60 C65 H65 120.0 . . ?
N13 S13 S14 95.21(16) . . ?
N14 S14 S13 94.58(16) . . ?
C7 N13 S13 113.2(3) . . ?
C7 N14 S14 114.2(3) . . ?
N14 C7 N13 122.8(4) . . ?
N14 C7 C70 118.8(4) . . ?
N13 C7 C70 118.3(4) . . ?
C71 C70 C75 118.7(4) . . ?
C71 C70 C7 120.5(4) . . ?
C75 C70 C7 120.8(5) . . ?
C72 C73 C74 120.2(5) . . ?
C72 C73 C76 117.8(5) . . ?
C74 C73 C76 122.0(5) . . ?
C72 C71 C70 119.9(5) . . ?
C72 C71 H71 120.1 . . ?
C70 C71 H71 120.1 . . ?
C75 C74 C73 119.4(5) . . ?
C75 C74 H74 120.3 . . ?
C73 C74 H74 120.3 . . ?
C71 C72 C73 120.5(5) . . ?
C71 C72 H72 119.8 . . ?
C73 C72 H72 119.8 . . ?
C74 C75 C70 121.4(5) . . ?
C74 C75 H75 119.3 . . ?
C70 C75 H75 119.3 . . ?
F72 C76 F71 106.2(5) . . ?
F72 C76 F70 108.7(4) . . ?
F71 C76 F70 105.4(4) . . ?
F72 C76 C73 112.2(4) . . ?
F71 C76 C73 111.9(4) . . ?
F70 C76 C73 111.9(5) . . ?
N15 S15 S16 94.81(15) . . ?
N16 S16 S15 94.27(16) . . ?
C8 N15 S15 113.6(3) . . ?
C8 N16 S16 115.0(3) . . ?
N16 C8 N15 122.3(5) . . ?
N16 C8 C80 117.2(4) . . ?
N15 C8 C80 120.5(4) . . ?
C81 C80 C85 119.7(4) . . ?
C81 C80 C8 121.1(4) . . ?
C85 C80 C8 119.2(4) . . ?
C84 C83 C82 120.8(5) . . ?
C84 C83 C86 118.8(5) . . ?
C82 C83 C86 120.4(5) . . ?
C82 C81 C80 120.1(5) . . ?
C82 C81 H81 120.0 . . ?
C80 C81 H81 120.0 . . ?
C83 C84 C85 120.0(5) . . ?
C83 C84 H84 120.0 . . ?
C85 C84 H84 120.0 . . ?
C84 C85 C80 119.8(5) . . ?
C84 C85 H85 120.1 . . ?
C80 C85 H85 120.1 . . ?
F82 C86 F80 106.4(4) . . ?
F82 C86 F81 107.2(4) . . ?
F80 C86 F81 104.5(4) . . ?
F82 C86 C83 113.5(4) . . ?
F80 C86 C83 112.2(4) . . ?
F81 C86 C83 112.5(4) . . ?
C81 C82 C83 119.6(5) . . ?
C81 C82 H82 120.2 . . ?
C83 C82 H82 120.2 . . ?

loop_
_geom_bond_atom_site_label_1
_geom_bond_atom_site_label_2
_geom_bond_distance
_geom_bond_site_symmetry_2
_geom_bond_publ_flag
S1 N1 1.621(4) . ?
S1 S2 2.0884(18) . ?
S2 N2 1.626(4) . ?
N1 C1 1.338(6) . ?
N2 C1 1.343(6) . ?
C1 C10 1.476(6) . ?
C10 C11 1.387(6) . ?
C10 C15 1.394(6) . ?
C11 C12 1.381(6) . ?
C11 H11 0.9500 . ?
C12 C13 1.381(7) . ?
C12 H12 0.9500 . ?
C13 C14 1.377(6) . ?
C13 C16 1.492(7) . ?
C14 C15 1.383(6) . ?
C14 H14 0.9500 . ?
C15 H15 0.9500 . ?
C16 F12 1.316(6) . ?
C16 F11 1.340(6) . ?
C16 F10 1.348(5) . ?
S3 N3 1.633(4) . ?
S3 S4 2.0840(19) . ?
S4 N4 1.634(4) . ?
N3 C2 1.336(6) . ?
N4 C2 1.333(6) . ?
C2 C20 1.479(6) . ?
C20 C25 1.381(6) . ?
C20 C21 1.387(6) . ?
C21 C22 1.392(6) . ?
C21 H21 0.9500 . ?
C22 C23 1.383(7) . ?
C22 H22 0.9500 . ?
C24 C25 1.378(6) . ?
C24 C23 1.393(7) . ?
C24 H24 0.9500 . ?
C23 C26 1.486(7) . ?
C25 H25 0.9500 . ?
C26 F21 1.336(6) . ?
C26 F22 1.338(6) . ?
C26 F20 1.340(6) . ?
S5 N5 1.636(4) . ?
S5 S6 2.0880(18) . ?
S6 N6 1.624(4) . ?
N5 C3 1.335(6) . ?
N6 C3 1.340(6) . ?
C3 C30 1.470(7) . ?
C30 C35 1.391(6) . ?
C30 C31 1.391(6) . ?
C34 C33 1.377(7) . ?
C34 C35 1.389(7) . ?
C34 H34 0.9500 . ?
C32 C31 1.362(6) . ?
C32 C33 1.386(7) . ?
C32 H32 0.9500 . ?
C33 C36 1.475(7) . ?
C31 H31 0.9500 . ?
C35 H35 0.9500 . ?
C36 F30A 1.269(10) . ?
C36 F32 1.284(7) . ?
C36 F31A 1.337(9) . ?
C36 F30 1.359(7) . ?
C36 F31 1.397(7) . ?
C36 F32A 1.433(10) . ?
S7 N7 1.639(4) . ?
S7 S8 2.0801(18) . ?
S8 N8 1.621(4) . ?
N7 C4 1.339(6) . ?
N8 C4 1.338(6) . ?
C4 C40 1.484(7) . ?
C43 C44 1.381(7) . ?
C43 C42 1.382(7) . ?
C43 C46 1.493(7) . ?
C40 C45 1.387(6) . ?
C40 C41 1.391(6) . ?
C45 C44 1.388(7) . ?
C45 H45 0.9500 . ?
C42 C41 1.384(7) . ?
C42 H42 0.9500 . ?
C44 H44 0.9500 . ?
C41 H41 0.9500 . ?
C46 F41A 1.212(10) . ?
C46 F40 1.300(8) . ?
C46 F42 1.340(7) . ?
C46 F41 1.399(8) . ?
C46 F42A 1.414(9) . ?
C46 F40A 1.430(12) . ?
S9 N9 1.627(4) . ?
S9 S10 2.0879(19) . ?
S10 N10 1.626(4) . ?
N9 C5 1.327(6) . ?
N10 C5 1.330(6) . ?
C5 C50 1.485(7) . ?
C51 C50 1.379(7) . ?
C51 C52 1.390(7) . ?
C51 H51 0.9500 . ?
C52 C53 1.378(7) . ?
C52 H52 0.9500 . ?
C50 C55 1.390(6) . ?
C53 C54 1.395(7) . ?
C53 C56 1.487(7) . ?
C54 C55 1.382(7) . ?
C54 H54 0.9500 . ?
C55 H55 0.9500 . ?
C56 F50 1.315(6) . ?
C56 F51 1.322(6) . ?
C56 F52 1.340(6) . ?
S11 N11 1.628(4) . ?
S11 S12 2.0753(18) . ?
S12 N12 1.636(4) . ?
N11 C6 1.338(6) . ?
N12 C6 1.338(6) . ?
C6 C60 1.480(7) . ?
C63 C64 1.383(7) . ?
C63 C62 1.389(7) . ?
C63 C66 1.484(7) . ?
C60 C65 1.387(6) . ?
C60 C61 1.390(6) . ?
C61 C62 1.379(7) . ?
C61 H61 0.9500 . ?
C62 H62 0.9500 . ?
C64 C65 1.379(7) . ?
C64 H64 0.9500 . ?
C66 F61 1.329(5) . ?
C66 F60 1.334(5) . ?
C66 F62 1.343(5) . ?
C65 H65 0.9500 . ?
S13 N13 1.628(4) . ?
S13 S14 2.0784(19) . ?
S14 N14 1.621(4) . ?
N13 C7 1.345(6) . ?
N14 C7 1.338(6) . ?
C7 C70 1.474(6) . ?
C70 C71 1.395(6) . ?
C70 C75 1.397(6) . ?
C73 C72 1.384(7) . ?
C73 C74 1.385(7) . ?
C73 C76 1.502(7) . ?
C71 C72 1.374(6) . ?
C71 H71 0.9500 . ?
C74 C75 1.364(6) . ?
C74 H74 0.9500 . ?
C72 H72 0.9500 . ?
C75 H75 0.9500 . ?
C76 F72 1.318(6) . ?
C76 F71 1.338(6) . ?
C76 F70 1.345(6) . ?
S15 N15 1.640(4) . ?
S15 S16 2.0840(18) . ?
S16 N16 1.621(4) . ?
N15 C8 1.338(6) . ?
N16 C8 1.337(6) . ?
C8 C80 1.484(6) . ?
C80 C81 1.392(6) . ?
C80 C85 1.394(6) . ?
C83 C84 1.375(7) . ?
C83 C82 1.385(7) . ?
C83 C86 1.508(7) . ?
C81 C82 1.377(6) . ?
C81 H81 0.9500 . ?
C84 C85 1.378(6) . ?
C84 H84 0.9500 . ?
C85 H85 0.9500 . ?
C86 F82 1.324(6) . ?
C86 F80 1.342(5) . ?
C86 F81 1.343(5) . ?
C82 H82 0.9500 . ?
